data_9013678
loop_
_publ_author_name
'Andreozzi, G. B.'
'Ballirano, P.'
'Gianfagna, A.'
'Mazziotti-Tagliani S'
'Pacella, A.'

_publ_section_title
;Structural and spectroscopic characterization of a suite of fibrous
 amphiboles with high environmental and health relevance from Biancaville
 (Sicily, Italy) Locality: Biancaville, Sicily, Italy Sample Name: Sample 1
;
_journal_name_full 'American Mineralogist'
_journal_page_first 1333
_journal_page_last 1340
_journal_paper_doi 10.2138/am.2009.3214
_journal_volume 94
_journal_year 2009
_chemical_compound_source 'Biancaville, Sicily, Italy'
_chemical_formula_sum 'Al0.32 Ca1.28 Fe0.66 K0.21 Mg4.5 Mn0.08 Na1.27 O24 Si7.68'
_chemical_name_mineral Fluoro-edenite
_space_group_IT_number 12
_symmetry_space_group_name_Hall '-C 2y'
_symmetry_space_group_name_H-M 'C 1 2/m 1'
_cell_angle_alpha 90
_cell_angle_beta 104.406
_cell_angle_gamma 90
_cell_formula_units_Z 2
_cell_length_a 9.8056
_cell_length_b 18.0105
_cell_length_c 5.2725
_cell_volume 901.865
_database_code_amcsd 0004975
_exptl_crystal_density_diffrn 3.121
_cod_original_cell_volume 901.866
_cod_original_formula_sum 'O24 (Si7.68 Al.32) Mg4.5 Fe.66 Ca1.28 Na1.27 Mn.08 K.21'
_cod_database_code 9013678

loop_
_space_group_symop_operation_xyz
x,y,z
1/2+x,1/2+y,z
x,-y,z
1/2+x,1/2-y,z
-x,y,-z
1/2-x,1/2+y,-z
-x,-y,-z
1/2-x,1/2-y,-z

loop_
_atom_site_label
_atom_site_fract_x
_atom_site_fract_y
_atom_site_fract_z
_atom_site_occupancy
_atom_site_U_iso_or_equiv
_atom_site_type_symbol
_atom_site_attached_hydrogens
O1 0.11050 0.08650 0.21740 1.00000 0.01000 O 0
O2 0.11800 0.17030 0.72500 1.00000 0.01000 O 0
O3 0.10140 0.00000 0.70900 1.00000 0.01000 O 0
O4 0.36810 0.24770 0.79970 1.00000 0.01000 O 0
O5 0.34590 0.13280 0.09760 1.00000 0.01000 O 0
O6 0.34420 0.11390 0.59870 1.00000 0.01000 O 0
O7 0.34510 0.00000 0.27450 1.00000 0.01000 O 0
SiT1 0.27720 0.08347 0.29260 0.96000 0.00500 Si 0
AlT1 0.27720 0.08347 0.29260 0.04000 0.00500 Al 0
SiT2 0.29170 0.16898 0.80500 0.96000 0.00500 Si 0
AlT2 0.29170 0.16898 0.80500 0.04000 0.00500 Al 0
MgM1 0.00000 0.08840 0.50000 0.95000 0.00600 Mg 0
Fe2+M1 0.00000 0.08840 0.50000 0.05000 0.00600 Fe 0
MgM2 0.00000 0.17700 0.00000 0.80000 0.00600 Mg 0
Fe2+M2 0.00000 0.17700 0.00000 0.02000 0.00600 Fe 0
Fe3+M2 0.00000 0.17700 0.00000 0.18000 0.00600 Fe 0
MgM3 0.00000 0.00000 0.00000 1.00000 0.00600 Mg 0
CaM4 0.00000 0.27571 0.50000 0.64000 0.01100 Ca 0
NaM4 0.00000 0.27571 0.50000 0.24000 0.01100 Na 0
MnM4 0.00000 0.27571 0.50000 0.04000 0.01100 Mn 0
FeM4 0.00000 0.27571 0.50000 0.08000 0.01100 Fe 0
KA 0.00000 0.50000 0.00000 0.21000 0.02500 K 0
NaA 0.00000 0.50000 0.00000 0.79000 0.02500 Na 0

loop_
_cod_changelog_entry_id
_cod_changelog_entry_author
_cod_changelog_entry_date
_cod_changelog_entry_text
1
;cod-tools version 3.8.0
Id: cif_guess_AMCSD_atom_types 9581 2023-05-17 12:35:41Z saulius
;
2023-05-23T09:25:04+03:00
;Derived atom types and hydrogen counts
from atom names that follow the AMCSD naming convention
(Wat == water, O-H == hydroxyl).
;

loop_
_cod_related_entry_id
_cod_related_entry_database
_cod_related_entry_code
1 AMCSD 0004975
